data_2015090
loop_
_publ_author_name
'Kubicki, Maciej'
'Wagner, Pawe\/l'

_publ_section_title
;
 1-(4-Chlorophenyl)-2-methyl-4-nitro-5-(1-piperidyl)-1<i>H</i>-imidazole
;
_journal_coeditor_code TA1498
_journal_issue 8
_journal_name_full 'Acta Crystallographica Section C'
_journal_page_first o509
_journal_page_last o511
_journal_paper_doi 10.1107/S0108270105021608
_journal_volume 61
_journal_year 2005
_chemical_formula_iupac 'C15 H17 Cl N4 O2'
_chemical_formula_moiety 'C15 H17 Cl N4 O2'
_chemical_formula_sum 'C15 H17 Cl N4 O2'
_chemical_formula_weight 320.78
_chemical_name_systematic
;
1-(4-Chlorophenyl)-2-methyl-4-nitro-5-(1-piperidyl)-1H-imidazole
;
_space_group_IT_number 19
_symmetry_cell_setting orthorhombic
_symmetry_space_group_name_Hall 'P 2ac 2ab'
_symmetry_space_group_name_H-M 'P 21 21 21'
_atom_sites_solution_hydrogens difmap
_atom_sites_solution_primary direct
_atom_sites_solution_secondary difmap
_audit_creation_method SHELXL97
_cell_angle_alpha 90.00
_cell_angle_beta 90.00
_cell_angle_gamma 90.00
_cell_formula_units_Z 4
_cell_length_a 8.5841(12)
_cell_length_b 9.0352(12)
_cell_length_c 18.738(2)
_cell_measurement_reflns_used 2320
_cell_measurement_temperature 90.0(10)
_cell_measurement_theta_max 20
_cell_measurement_theta_min 3
_cell_volume 1453.3(3)
_computing_cell_refinement CrysAlisCCD
_computing_data_collection 'CrysAlisCCD (Oxford Diffraction, 2002)'
_computing_data_reduction 'CrysAlisRed (Oxford Diffraction, 2002)'
_computing_molecular_graphics 'Stereochemical Workstation Operation Manual (Siemens, 1989)'
_computing_publication_material SHELXL97
_computing_structure_refinement 'SHELXL97 (Sheldrick, 1997)'
_computing_structure_solution 'SHELXS97 (Sheldrick, 1990)'
_diffrn_ambient_temperature 90.0(10)
_diffrn_measured_fraction_theta_full 0.996
_diffrn_measured_fraction_theta_max 0.969
_diffrn_measurement_device_type 'Kuma KM4 CCD four-circle'
_diffrn_measurement_method \w
_diffrn_radiation_monochromator graphite
_diffrn_radiation_source 'fine-focus sealed tube'
_diffrn_radiation_type MoK\a
_diffrn_radiation_wavelength 0.71073
_diffrn_reflns_av_R_equivalents 0.0270
_diffrn_reflns_av_sigmaI/netI 0.0405
_diffrn_reflns_limit_h_max 12
_diffrn_reflns_limit_h_min -12
_diffrn_reflns_limit_k_max 12
_diffrn_reflns_limit_k_min -12
_diffrn_reflns_limit_l_max 23
_diffrn_reflns_limit_l_min -25
_diffrn_reflns_number 15516
_diffrn_reflns_theta_full 25.00
_diffrn_reflns_theta_max 29.98
_diffrn_reflns_theta_min 3.13
_diffrn_standards_decay_% 0
_exptl_absorpt_coefficient_mu 0.276
_exptl_absorpt_correction_T_max 0.972
_exptl_absorpt_correction_T_min 0.958
_exptl_absorpt_correction_type multi-scan
_exptl_absorpt_process_details '(SORTAV; Blessing, 1989)'
_exptl_crystal_colour colourless
_exptl_crystal_density_diffrn 1.466
_exptl_crystal_density_method 'not measured'
_exptl_crystal_description needle
_exptl_crystal_F_000 672
_exptl_crystal_size_max 0.4
_exptl_crystal_size_mid 0.15
_exptl_crystal_size_min 0.1
_refine_diff_density_max 0.254
_refine_diff_density_min -0.221
_refine_ls_abs_structure_details 'Flack (1983), with how many Friedel pairs?'
_refine_ls_abs_structure_Flack -0.03(4)
_refine_ls_extinction_method none
_refine_ls_goodness_of_fit_ref 0.933
_refine_ls_hydrogen_treatment refall
_refine_ls_matrix_type full
_refine_ls_number_parameters 257
_refine_ls_number_reflns 4069
_refine_ls_number_restraints 0
_refine_ls_restrained_S_all 0.933
_refine_ls_R_factor_all 0.0420
_refine_ls_R_factor_gt 0.0308
_refine_ls_shift/su_max 0.008
_refine_ls_shift/su_mean 0.001
_refine_ls_structure_factor_coef Fsqd
_refine_ls_weighting_details 'calc w = 1/[\s^2^(Fo^2^)+(0.021P)^2^] where P=(Fo^2^+2Fc^2^)/3'
_refine_ls_weighting_scheme calc
_refine_ls_wR_factor_gt 0.0518
_refine_ls_wR_factor_ref 0.0541
_reflns_number_gt 3298
_reflns_number_total 4072
_reflns_threshold_expression I>2sigma(I)
_cod_data_source_file ta1498.cif
_cod_data_source_block I
_cod_database_code 2015090
_cod_database_fobs_code 2015090

loop_
_symmetry_equiv_pos_as_xyz
'x, y, z'
'-x+1/2, -y, z+1/2'
'x+1/2, -y+1/2, -z'
'-x, y+1/2, -z+1/2'

loop_
_atom_site_label
_atom_site_fract_x
_atom_site_fract_y
_atom_site_fract_z
_atom_site_U_iso_or_equiv
_atom_site_adp_type
_atom_site_calc_flag
_atom_site_refinement_flags
_atom_site_occupancy
_atom_site_disorder_assembly
_atom_site_disorder_group
_atom_site_type_symbol
N1 0.19042(12) 0.07948(15) 0.71631(6) 0.0126(3) Uani d . 1 . . N
C11 0.33192(15) 0.04219(17) 0.75320(8) 0.0124(3) Uani d . 1 . . C
C12 0.47264(15) 0.09400(18) 0.72753(8) 0.0137(3) Uani d . 1 . . C
H12 0.4765(17) 0.1533(18) 0.6841(9) 0.019(2) Uiso d . 1 . . H
C13 0.60879(15) 0.05860(18) 0.76298(8) 0.0157(3) Uani d . 1 . . C
H13 0.7086(17) 0.0936(17) 0.7448(8) 0.019(2) Uiso d . 1 . . H
C14 0.59994(16) -0.02462(17) 0.82484(8) 0.0150(3) Uani d . 1 . . C
Cl14 0.76976(4) -0.07192(5) 0.86936(2) 0.02338(10) Uani d . 1 . . Cl
C15 0.45927(15) -0.07465(19) 0.85163(8) 0.0142(3) Uani d . 1 . . C
H15 0.4595(18) -0.1330(18) 0.8939(9) 0.019(2) Uiso d . 1 . . H
C16 0.32332(17) -0.04355(18) 0.81422(8) 0.0140(3) Uani d . 1 . . C
H16 0.2236(17) -0.0833(18) 0.8289(8) 0.019(2) Uiso d . 1 . . H
C2 0.06975(15) 0.16119(17) 0.74527(8) 0.0148(3) Uani d . 1 . . C
C21 0.07373(19) 0.2204(2) 0.81911(9) 0.0213(4) Uani d . 1 . . C
H21A -0.010(2) 0.293(2) 0.8260(10) 0.045(3) Uiso d . 1 . . H
H21B 0.165(2) 0.271(2) 0.8307(10) 0.045(3) Uiso d . 1 . . H
H21C 0.056(2) 0.140(2) 0.8538(11) 0.045(3) Uiso d . 1 . . H
N3 -0.04125(14) 0.18348(15) 0.69922(7) 0.0159(3) Uani d . 1 . . N
C4 0.00696(15) 0.11221(17) 0.63817(8) 0.0144(3) Uani d . 1 . . C
N4 -0.09856(13) 0.09276(15) 0.58097(7) 0.0178(3) Uani d . 1 . . N
O41 -0.22275(12) 0.16262(13) 0.58280(6) 0.0239(3) Uani d . 1 . . O
O42 -0.06557(12) 0.00420(14) 0.53316(6) 0.0246(3) Uani d . 1 . . O
C5 0.15393(14) 0.04953(17) 0.64545(8) 0.0133(3) Uani d . 1 . . C
N51 0.25744(14) -0.01388(14) 0.59974(6) 0.0143(3) Uani d . 1 . . N
C52 0.32780(17) -0.15815(18) 0.61540(8) 0.0149(3) Uani d . 1 . . C
H52A 0.2683(18) -0.2385(17) 0.5884(8) 0.016(3) Uiso d . 1 . . H
H52B 0.3182(17) -0.1755(18) 0.6671(9) 0.016(3) Uiso d . 1 . . H
C53 0.49641(17) -0.1627(2) 0.59020(9) 0.0173(3) Uani d . 1 . . C
H53A 0.5566(18) -0.098(2) 0.6202(9) 0.024(3) Uiso d . 1 . . H
H53B 0.5392(19) -0.263(2) 0.5973(9) 0.024(3) Uiso d . 1 . . H
C54 0.50843(18) -0.1180(2) 0.51212(9) 0.0195(4) Uani d . 1 . . C
H54A 0.4547(17) -0.1915(18) 0.4839(8) 0.015(3) Uiso d . 1 . . H
H54B 0.6182(17) -0.1056(17) 0.4983(8) 0.015(3) Uiso d . 1 . . H
C55 0.43086(17) 0.0315(2) 0.49973(9) 0.0180(4) Uani d . 1 . . C
H55A 0.4873(17) 0.1138(19) 0.5230(8) 0.018(3) Uiso d . 1 . . H
H55B 0.4351(16) 0.0596(19) 0.4499(9) 0.018(3) Uiso d . 1 . . H
C56 0.26227(17) 0.02967(19) 0.52466(8) 0.0170(3) Uani d . 1 . . C
H56A 0.2142(17) 0.1267(18) 0.5202(8) 0.019(3) Uiso d . 1 . . H
H56B 0.2013(17) -0.0394(18) 0.4944(8) 0.019(3) Uiso d . 1 . . H

loop_
_atom_site_aniso_label
_atom_site_aniso_U_11
_atom_site_aniso_U_22
_atom_site_aniso_U_33
_atom_site_aniso_U_12
_atom_site_aniso_U_13
_atom_site_aniso_U_23
N1 0.0101(5) 0.0132(7) 0.0145(6) 0.0013(5) 0.0005(4) 0.0004(6)
C11 0.0098(5) 0.0126(9) 0.0149(7) 0.0011(5) -0.0003(5) -0.0021(6)
C12 0.0146(6) 0.0117(8) 0.0148(8) -0.0019(6) 0.0011(5) -0.0005(7)
C13 0.0120(6) 0.0145(9) 0.0205(8) -0.0006(6) 0.0005(5) -0.0039(7)
C14 0.0129(6) 0.0135(9) 0.0186(8) 0.0029(5) -0.0052(5) -0.0060(7)
Cl14 0.01719(15) 0.0261(2) 0.0268(2) 0.00672(16) -0.00870(15) -0.00548(19)
C15 0.0182(6) 0.0109(8) 0.0134(7) 0.0024(6) 0.0000(5) -0.0003(7)
C16 0.0146(6) 0.0136(9) 0.0138(7) -0.0013(6) 0.0008(5) -0.0026(6)
C2 0.0113(6) 0.0128(9) 0.0205(8) 0.0008(5) 0.0034(5) 0.0001(7)
C21 0.0188(8) 0.0254(11) 0.0197(9) 0.0066(7) 0.0022(6) -0.0030(8)
N3 0.0131(6) 0.0170(8) 0.0177(7) 0.0020(5) 0.0006(5) 0.0013(6)
C4 0.0115(6) 0.0148(9) 0.0170(8) -0.0005(5) -0.0007(5) 0.0023(7)
N4 0.0129(5) 0.0192(8) 0.0214(7) -0.0003(6) -0.0010(5) 0.0031(6)
O41 0.0130(5) 0.0260(7) 0.0326(7) 0.0055(5) -0.0065(5) 0.0005(5)
O42 0.0189(5) 0.0306(8) 0.0245(6) 0.0017(5) -0.0038(5) -0.0077(6)
C5 0.0119(6) 0.0112(8) 0.0169(8) -0.0004(5) -0.0002(5) 0.0016(6)
N51 0.0136(5) 0.0154(7) 0.0139(6) 0.0044(5) 0.0017(5) 0.0021(5)
C52 0.0150(6) 0.0133(9) 0.0163(8) 0.0006(6) 0.0011(6) -0.0004(7)
C53 0.0162(7) 0.0171(9) 0.0186(9) 0.0050(6) 0.0012(6) 0.0011(7)
C54 0.0187(7) 0.0210(10) 0.0187(9) 0.0030(6) 0.0046(6) -0.0002(7)
C55 0.0179(7) 0.0202(10) 0.0160(8) 0.0019(6) 0.0030(6) 0.0025(7)
C56 0.0173(7) 0.0200(10) 0.0136(7) 0.0030(6) -0.0003(6) 0.0025(6)

loop_
_atom_type_symbol
_atom_type_description
_atom_type_scat_dispersion_real
_atom_type_scat_dispersion_imag
_atom_type_scat_source
C C 0.0033 0.0016 'International Tables Vol C Tables 4.2.6.8 and 6.1.1.4'
H H 0.0000 0.0000 'International Tables Vol C Tables 4.2.6.8 and 6.1.1.4'
N N 0.0061 0.0033 'International Tables Vol C Tables 4.2.6.8 and 6.1.1.4'
O O 0.0106 0.0060 'International Tables Vol C Tables 4.2.6.8 and 6.1.1.4'
Cl Cl 0.1484 0.1585 'International Tables Vol C Tables 4.2.6.8 and 6.1.1.4'

loop_
_geom_angle_atom_site_label_1
_geom_angle_atom_site_label_2
_geom_angle_atom_site_label_3
_geom_angle
_geom_angle_publ_flag
C2 N1 C5 108.10(10) y
C2 N1 C11 124.70(10) y
C5 N1 C11 127.10(10) y
C12 C11 C16 121.60(10) ?
C12 C11 N1 119.50(10) ?
C16 C11 N1 118.90(10) ?
C13 C12 C11 119.60(10) ?
C13 C12 H12 120.0(9) ?
C11 C12 H12 120.4(9) ?
C12 C13 C14 118.80(10) ?
C12 C13 H13 120.0(9) ?
C14 C13 H13 121.1(9) ?
C15 C14 C13 122.00(10) ?
C15 C14 Cl14 118.60(10) ?
C13 C14 Cl14 119.40(10) ?
C14 C15 C16 118.90(10) ?
C14 C15 H15 118.8(9) ?
C16 C15 H15 122.0(10) ?
C11 C16 C15 119.00(10) ?
C11 C16 H16 119.3(9) ?
C15 C16 H16 121.6(9) ?
N3 C2 N1 111.80(10) ?
N3 C2 C21 125.40(10) ?
N1 C2 C21 122.80(10) ?
C2 C21 H21A 110.0(10) ?
C2 C21 H21B 115.0(10) ?
H21A C21 H21B 105(2) ?
C2 C21 H21C 110.0(10) ?
H21A C21 H21C 107(2) ?
H21B C21 H21C 110(2) ?
C2 N3 C4 105.00(10) y
N3 C4 C5 112.50(10) ?
N3 C4 N4 119.70(10) ?
C5 C4 N4 127.20(10) ?
O42 N4 O41 123.20(10) y
O42 N4 C4 118.90(10) y
O41 N4 C4 117.80(10) y
N51 C5 C4 134.70(10) ?
N51 C5 N1 122.40(10) ?
C4 C5 N1 102.60(10) ?
C5 N51 C56 120.70(10) y
C5 N51 C52 121.20(10) y
C56 N51 C52 114.90(10) y
N51 C52 C53 110.70(10) ?
N51 C52 H52A 109.1(9) ?
C53 C52 H52A 107.6(9) ?
N51 C52 H52B 107.7(9) ?
C53 C52 H52B 112.3(9) ?
H52A C52 H52B 109.0(10) ?
C54 C53 C52 110.80(10) ?
C54 C53 H53A 112.0(10) ?
C52 C53 H53A 108.3(9) ?
C54 C53 H53B 110.0(10) ?
C52 C53 H53B 110.0(10) ?
H53A C53 H53B 106.0(10) ?
C53 C54 C55 110.60(10) ?
C53 C54 H54A 108.1(9) ?
C55 C54 H54A 108.5(9) ?
C53 C54 H54B 110.4(9) ?
C55 C54 H54B 106.1(9) ?
H54A C54 H54B 113.0(10) ?
C56 C55 C54 111.10(10) ?
C56 C55 H55A 109.8(9) ?
C54 C55 H55A 112.7(9) ?
C56 C55 H55B 109.6(8) ?
C54 C55 H55B 111.0(10) ?
H55A C55 H55B 102.0(10) ?
N51 C56 C55 109.00(10) ?
N51 C56 H56A 108.3(9) ?
C55 C56 H56A 111.6(9) ?
N51 C56 H56B 111.5(9) ?
C55 C56 H56B 109.5(8) ?
H56A C56 H56B 107.0(10) ?

loop_
_geom_bond_atom_site_label_1
_geom_bond_atom_site_label_2
_geom_bond_site_symmetry_2
_geom_bond_distance
_geom_bond_publ_flag
N1 C2 . 1.383(2) y
N1 C5 . 1.391(2) y
N1 C11 . 1.438(2) y
C11 C12 . 1.382(2) ?
C11 C16 . 1.383(2) ?
C12 C13 . 1.382(2) ?
C12 H12 . 0.98(2) ?
C13 C14 . 1.384(2) ?
C13 H13 . 0.97(2) ?
C14 C15 . 1.384(2) ?
C14 Cl14 . 1.7330(10) ?
C15 C16 . 1.390(2) ?
C15 H15 . 0.95(2) ?
C16 H16 . 0.97(2) ?
C2 N3 . 1.301(2) y
C2 C21 . 1.484(2) ?
C21 H21A . 0.98(2) ?
C21 H21B . 0.93(2) ?
C21 H21C . 0.99(2) ?
N3 C4 . 1.376(2) y
C4 C5 . 1.390(2) ?
C4 N4 . 1.414(2) ?
N4 O42 . 1.234(2) y
N4 O41 . 1.239(2) y
C5 N51 . 1.361(2) y
N51 C56 . 1.462(2) ?
N51 C52 . 1.466(2) ?
C52 C53 . 1.523(2) ?
C52 H52A . 1.02(2) ?
C52 H52B . 0.98(2) ?
C53 C54 . 1.521(2) ?
C53 H53A . 0.96(2) ?
C53 H53B . 0.99(2) ?
C54 C55 . 1.524(2) ?
C54 H54A . 0.97(2) ?
C54 H54B . 0.98(2) ?
C55 C56 . 1.521(2) ?
C55 H55A . 0.99(2) ?
C55 H55B . 0.97(2) ?
C56 H56A . 0.97(2) ?
C56 H56B . 0.99(2) ?

loop_
_geom_hbond_atom_site_label_D
_geom_hbond_atom_site_label_H
_geom_hbond_atom_site_label_A
_geom_hbond_site_symmetry_A
_geom_hbond_distance_DH
_geom_hbond_distance_HA
_geom_hbond_distance_DA
_geom_hbond_angle_DHA
C13 H13 N3 1_655 0.97(2) 2.45(2) 3.424(2) 180.0(10)
C54 H54B Cl14 2_654 0.98(2) 3.06(2) 3.705(2) 125.0(10)
C55 H55B Cl14 2_654 0.97(2) 2.950(10) 3.564(2) 122.0(10)

loop_
_geom_torsion_atom_site_label_1
_geom_torsion_atom_site_label_2
_geom_torsion_atom_site_label_3
_geom_torsion_atom_site_label_4
_geom_torsion
C2 N1 C11 C12 -117.5(2)
C5 N1 C11 C12 58.1(2)
C2 N1 C11 C16 61.7(2)
C5 N1 C11 C16 -122.6(2)
C16 C11 C12 C13 0.6(2)
N1 C11 C12 C13 179.9(2)
C11 C12 C13 C14 -1.9(2)
C12 C13 C14 C15 0.8(2)
C12 C13 C14 Cl14 179.20(10)
C13 C14 C15 C16 1.7(2)
Cl14 C14 C15 C16 -176.80(10)
C12 C11 C16 C15 1.8(2)
N1 C11 C16 C15 -177.40(10)
C14 C15 C16 C11 -3.0(2)
C5 N1 C2 N3 1.1(2)
C11 N1 C2 N3 177.40(10)
C5 N1 C2 C21 -176.3(2)
C11 N1 C2 C21 0.1(2)
N1 C2 N3 C4 0.9(2)
C21 C2 N3 C4 178.1(2)
C2 N3 C4 C5 -2.6(2)
C2 N3 C4 N4 169.20(10)
N3 C4 N4 O42 -165.50(10)
C5 C4 N4 O42 5.0(2)
N3 C4 N4 O41 12.1(2)
C5 C4 N4 O41 -177.40(10)
N3 C4 C5 N51 -170.3(2)
N4 C4 C5 N51 18.7(3)
N3 C4 C5 N1 3.1(2)
N4 C4 C5 N1 -167.90(10)
C2 N1 C5 N51 172.00(10)
C11 N1 C5 N51 -4.3(2)
C2 N1 C5 C4 -2.5(2)
C11 N1 C5 C4 -178.70(10)
C4 C5 N51 C56 28.5(2)
N1 C5 N51 C56 -143.9(2)
C4 C5 N51 C52 -130.1(2)
N1 C5 N51 C52 57.5(2)
C5 N51 C52 C53 -143.60(10)
C56 N51 C52 C53 56.7(2)
N51 C52 C53 C54 -53.0(2)
C52 C53 C54 C55 53.8(2)
C53 C54 C55 C56 -55.9(2)
C5 N51 C56 C55 142.40(10)
C52 N51 C56 C55 -57.8(2)
C54 C55 C56 N51 56.3(2)

loop_
_cod_related_entry_id
_cod_related_entry_database
_cod_related_entry_code
1 ChemSpider 21133749
